data_7040711
loop_
_publ_author_name
'Wang, Xiaoqing'
'Liu, Qingsong'
'Qi, Fen'
'Li, Lin'
'Yu, Hai-Dong'
'Liu, Zhipeng'
'Huang, Wei'

_publ_section_title
;
 Benzothiazole-pyrimidine-based BODIPY analogues: promising luminophores
 with fluorescence sensing and imaging ability and asymmetrization-induced
 solid-state emission.
;
_journal_issue 43
_journal_name_full 'Dalton transactions (Cambridge, England : 2003)'
_journal_page_first 17274
_journal_page_last 17280
_journal_paper_doi 10.1039/c6dt03469a
_journal_volume 45
_journal_year 2016
_chemical_formula_sum 'C19 H12 B F2 N5 O0 S'
_chemical_formula_weight 391.21
_chemical_name_systematic
; 
 ? 
;
_space_group_IT_number 61
_symmetry_cell_setting orthorhombic
_symmetry_space_group_name_Hall '-P 2ac 2ab'
_symmetry_space_group_name_H-M 'P b c a'
_atom_sites_solution_hydrogens geom
_atom_sites_solution_primary direct
_atom_sites_solution_secondary difmap
_audit_block_doi 10.5517/ccdc.csd.cc1lbv70
_audit_creation_method SHELXL-97
_audit_update_record
;
2016-03-23 deposited with the CCDC.
2016-09-23 downloaded from the CCDC.
;
_cell_angle_alpha 90.00
_cell_angle_beta 90.00
_cell_angle_gamma 90.00
_cell_formula_units_Z 8
_cell_length_a 7.1001(6)
_cell_length_b 41.434(3)
_cell_length_c 11.4739(7)
_cell_measurement_reflns_used 843
_cell_measurement_temperature 293(2)
_cell_measurement_theta_max 69.9740
_cell_measurement_theta_min 4.2640
_cell_volume 3375.5(4)
_computing_structure_refinement 'SHELXL-97 (Sheldrick, 1997)'
_computing_structure_solution 'SHELXS-97 (Sheldrick, 1990)'
_diffrn_ambient_temperature 293(2)
_diffrn_measured_fraction_theta_full 0.998
_diffrn_measured_fraction_theta_max 0.998
_diffrn_measurement_device_type 'CCD area detector'
_diffrn_measurement_method 'phi and omega scans'
_diffrn_radiation_monochromator graphite
_diffrn_radiation_source 'fine-focus sealed tube'
_diffrn_radiation_type CuK\a
_diffrn_radiation_wavelength 1.54184
_diffrn_reflns_av_R_equivalents 0.0656
_diffrn_reflns_av_sigmaI/netI 0.0914
_diffrn_reflns_limit_h_max 5
_diffrn_reflns_limit_h_min -8
_diffrn_reflns_limit_k_max 49
_diffrn_reflns_limit_k_min -37
_diffrn_reflns_limit_l_max 13
_diffrn_reflns_limit_l_min -12
_diffrn_reflns_number 6772
_diffrn_reflns_theta_full 67.24
_diffrn_reflns_theta_max 67.24
_diffrn_reflns_theta_min 4.27
_exptl_absorpt_coefficient_mu 2.036
_exptl_absorpt_correction_T_max 0.9230
_exptl_absorpt_correction_T_min 0.9051
_exptl_absorpt_correction_type multi-scan
_exptl_absorpt_process_details sadabs
_exptl_crystal_colour yellow
_exptl_crystal_density_diffrn 1.540
_exptl_crystal_density_method 'not measured'
_exptl_crystal_description block
_exptl_crystal_F_000 1600
_exptl_crystal_size_max 0.05
_exptl_crystal_size_mid 0.04
_exptl_crystal_size_min 0.04
_refine_diff_density_max 0.298
_refine_diff_density_min -0.337
_refine_diff_density_rms 0.074
_refine_ls_extinction_method none
_refine_ls_goodness_of_fit_ref 1.104
_refine_ls_hydrogen_treatment constr
_refine_ls_matrix_type full
_refine_ls_number_parameters 253
_refine_ls_number_reflns 3026
_refine_ls_number_restraints 0
_refine_ls_restrained_S_all 1.104
_refine_ls_R_factor_all 0.1622
_refine_ls_R_factor_gt 0.0975
_refine_ls_shift/su_max 0.005
_refine_ls_shift/su_mean 0.001
_refine_ls_structure_factor_coef Fsqd
_refine_ls_weighting_details 'calc w=1/[\s^2^(Fo^2^)+(0.0665P)^2^+5.0420P] where P=(Fo^2^+2Fc^2^)/3'
_refine_ls_weighting_scheme calc
_refine_ls_wR_factor_gt 0.2071
_refine_ls_wR_factor_ref 0.2418
_reflns_number_gt 1673
_reflns_number_total 3026
_reflns_threshold_expression >2sigma(I)
_cod_data_source_file c6dt03469a2.cif
_cod_data_source_block exp_6642
_cod_depositor_comments 'Adding full bibliography for 7040707--7040713.cif.'
_cod_original_cell_volume 3375.4(5)
_cod_database_code 7040711

loop_
_symmetry_equiv_pos_as_xyz
'x, y, z'
'-x+1/2, -y, z+1/2'
'x+1/2, -y+1/2, -z'
'-x, y+1/2, -z+1/2'
'-x, -y, -z'
'x-1/2, y, -z-1/2'
'-x-1/2, y-1/2, z'
'x, -y-1/2, z-1/2'

loop_
_atom_site_label
_atom_site_type_symbol
_atom_site_fract_x
_atom_site_fract_y
_atom_site_fract_z
_atom_site_U_iso_or_equiv
_atom_site_adp_type
_atom_site_occupancy
_atom_site_symmetry_multiplicity
_atom_site_calc_flag
_atom_site_refinement_flags
S1 S 0.3427(3) 0.53559(4) 0.45699(18) 0.0606(6) Uani 1 1 d .
F1 F 0.1545(6) 0.64770(9) 0.4280(4) 0.0714(13) Uani 1 1 d .
F2 F 0.4707(7) 0.64870(9) 0.4326(4) 0.0688(13) Uani 1 1 d .
N2 N 0.3083(7) 0.63736(11) 0.6110(5) 0.0452(13) Uani 1 1 d .
N1 N 0.3173(8) 0.59748(11) 0.4422(4) 0.0447(13) Uani 1 1 d .
N5 N 0.2819(8) 0.69308(12) 0.5872(5) 0.0511(15) Uani 1 1 d .
H20 H 0.2638 0.6881 0.5153 0.061 Uiso 1 1 calc R
N3 N 0.2961(9) 0.67354(12) 0.7748(5) 0.0582(16) Uani 1 1 d .
C7 C 0.3317(9) 0.57368(14) 0.5199(6) 0.0479(16) Uani 1 1 d .
C6 C 0.3216(10) 0.58629(14) 0.3258(6) 0.0457(16) Uani 1 1 d .
C13 C 0.2953(9) 0.66769(15) 0.6598(6) 0.0467(16) Uani 1 1 d .
C14 C 0.2929(9) 0.72655(15) 0.6100(6) 0.0451(16) Uani 1 1 d .
C9 C 0.3226(9) 0.61121(15) 0.6866(6) 0.0491(17) Uani 1 1 d .
C5 C 0.3089(11) 0.60456(16) 0.2270(6) 0.0582(19) Uani 1 1 d .
H5 H 0.2957 0.6269 0.2315 0.070 Uiso 1 1 calc R
C1 C 0.3368(10) 0.55267(14) 0.3184(6) 0.0460(16) Uani 1 1 d .
C11 C 0.3261(11) 0.61681(16) 0.8064(6) 0.0560(18) Uani 1 1 d .
H11 H 0.3373 0.5998 0.8590 0.067 Uiso 1 1 calc R
C19 C 0.3732(9) 0.74020(16) 0.7094(6) 0.0512(17) Uani 1 1 d .
H19 H 0.4181 0.7270 0.7688 0.061 Uiso 1 1 calc R
C18 C 0.3859(9) 0.77358(16) 0.7191(6) 0.0531(18) Uani 1 1 d .
H18 H 0.4392 0.7826 0.7856 0.064 Uiso 1 1 calc R
C8 C 0.3346(10) 0.57960(15) 0.6394(6) 0.0528(18) Uani 1 1 d .
C17 C 0.3213(10) 0.79334(17) 0.6324(7) 0.061(2) Uani 1 1 d .
H17 H 0.3311 0.8156 0.6395 0.073 Uiso 1 1 calc R
C15 C 0.2262(9) 0.74671(15) 0.5230(7) 0.0549(19) Uani 1 1 d .
H15 H 0.1710 0.7378 0.4568 0.066 Uiso 1 1 calc R
N4 N 0.3660(11) 0.53317(14) 0.7877(6) 0.081(2) Uani 1 1 d .
C4 C 0.3162(11) 0.58917(18) 0.1202(7) 0.064(2) Uani 1 1 d .
H4 H 0.3073 0.6014 0.0524 0.077 Uiso 1 1 calc R
B1 B 0.3122(12) 0.63347(18) 0.4740(7) 0.051(2) Uani 1 1 d .
C16 C 0.2405(10) 0.77958(16) 0.5332(7) 0.059(2) Uani 1 1 d .
H16 H 0.1962 0.7928 0.4737 0.071 Uiso 1 1 calc R
C3 C 0.3366(11) 0.55593(18) 0.1119(7) 0.063(2) Uani 1 1 d .
H3 H 0.3432 0.5461 0.0392 0.076 Uiso 1 1 calc R
C12 C 0.3128(11) 0.64752(17) 0.8437(7) 0.062(2) Uani 1 1 d .
H12 H 0.3155 0.6510 0.9238 0.074 Uiso 1 1 calc R
C2A C 0.3471(10) 0.53745(17) 0.2128(7) 0.061(2) Uani 1 1 d .
H2A H 0.3609 0.5152 0.2086 0.073 Uiso 1 1 calc R
C10B C 0.3519(11) 0.55344(17) 0.7207(7) 0.064(2) Uani 1 1 d .

loop_
_atom_site_aniso_label
_atom_site_aniso_U_11
_atom_site_aniso_U_22
_atom_site_aniso_U_33
_atom_site_aniso_U_23
_atom_site_aniso_U_13
_atom_site_aniso_U_12
S1 0.0712(13) 0.0397(9) 0.0710(13) 0.0018(9) -0.0010(11) 0.0016(9)
F1 0.083(3) 0.055(2) 0.077(3) -0.003(2) -0.028(3) 0.018(2)
F2 0.088(3) 0.054(2) 0.063(3) -0.003(2) 0.025(2) -0.019(2)
N2 0.044(3) 0.039(3) 0.053(3) 0.002(3) -0.002(3) -0.003(2)
N1 0.047(3) 0.039(3) 0.048(3) 0.006(2) 0.000(3) 0.004(2)
N5 0.061(4) 0.044(3) 0.048(3) -0.002(3) -0.005(3) -0.002(3)
N3 0.075(4) 0.048(3) 0.051(4) 0.004(3) 0.005(4) 0.004(3)
C7 0.041(4) 0.046(4) 0.056(4) 0.007(3) -0.006(4) 0.004(3)
C6 0.045(4) 0.046(3) 0.046(4) 0.004(3) 0.005(4) -0.002(3)
C13 0.043(4) 0.044(3) 0.053(4) 0.005(3) 0.002(3) 0.003(3)
C14 0.038(4) 0.047(4) 0.049(4) 0.005(3) 0.003(3) 0.001(3)
C9 0.039(4) 0.047(4) 0.061(5) 0.012(3) -0.002(4) -0.004(3)
C5 0.066(5) 0.057(4) 0.051(5) 0.001(4) 0.007(4) 0.000(4)
C1 0.048(4) 0.045(3) 0.045(4) 0.002(3) 0.003(4) -0.001(3)
C11 0.070(5) 0.053(4) 0.045(4) 0.009(3) -0.002(4) -0.001(4)
C19 0.043(4) 0.059(4) 0.051(4) 0.003(3) 0.000(3) -0.002(3)
C18 0.047(4) 0.062(4) 0.050(5) -0.006(4) -0.006(4) -0.005(3)
C8 0.052(4) 0.045(4) 0.062(5) 0.011(3) -0.007(4) -0.004(3)
C17 0.053(5) 0.054(4) 0.075(5) -0.003(4) 0.011(4) -0.002(4)
C15 0.049(4) 0.048(4) 0.068(5) 0.004(4) -0.010(4) -0.002(3)
N4 0.102(6) 0.055(4) 0.084(5) 0.013(4) -0.017(5) 0.007(4)
C4 0.071(5) 0.069(5) 0.052(4) 0.001(4) -0.002(5) 0.004(4)
B1 0.051(5) 0.049(4) 0.052(5) 0.009(4) 0.005(4) -0.003(4)
C16 0.050(4) 0.057(4) 0.071(5) 0.007(4) -0.004(4) 0.001(3)
C3 0.061(5) 0.069(5) 0.059(5) -0.010(4) -0.001(4) -0.011(4)
C12 0.070(5) 0.061(4) 0.054(5) 0.004(4) -0.002(4) 0.002(4)
C2A 0.056(4) 0.053(4) 0.075(6) 0.001(4) -0.003(4) 0.000(4)
C10B 0.062(5) 0.051(4) 0.079(6) 0.001(4) -0.010(5) 0.003(4)

loop_
_atom_type_symbol
_atom_type_description
_atom_type_scat_dispersion_real
_atom_type_scat_dispersion_imag
_atom_type_scat_source
C C 0.0181 0.0091 'International Tables Vol C Tables 4.2.6.8 and 6.1.1.4'
H H 0.0000 0.0000 'International Tables Vol C Tables 4.2.6.8 and 6.1.1.4'
N N 0.0311 0.0180 'International Tables Vol C Tables 4.2.6.8 and 6.1.1.4'
O O 0.0492 0.0322 'International Tables Vol C Tables 4.2.6.8 and 6.1.1.4'
S S 0.3331 0.5567 'International Tables Vol C Tables 4.2.6.8 and 6.1.1.4'
F F 0.0727 0.0534 'International Tables Vol C Tables 4.2.6.8 and 6.1.1.4'
B B 0.0090 0.0039 'International Tables Vol C Tables 4.2.6.8 and 6.1.1.4'

loop_
_geom_angle_atom_site_label_1
_geom_angle_atom_site_label_2
_geom_angle_atom_site_label_3
_geom_angle
C7 S1 C1 90.5(3)
C13 N2 C9 117.4(6)
C13 N2 B1 119.9(5)
C9 N2 B1 122.7(5)
C7 N1 C6 112.8(5)
C7 N1 B1 124.2(6)
C6 N1 B1 122.9(5)
C13 N5 C14 130.5(6)
C13 N3 C12 115.8(6)
N1 C7 C8 121.9(6)
N1 C7 S1 113.4(5)
C8 C7 S1 124.6(5)
C5 C6 C1 120.4(6)
C5 C6 N1 126.9(6)
C1 C6 N1 112.7(5)
N3 C13 N5 117.9(6)
N3 C13 N2 124.3(6)
N5 C13 N2 117.8(6)
C15 C14 C19 119.0(6)
C15 C14 N5 116.1(6)
C19 C14 N5 124.8(6)
N2 C9 C11 119.1(6)
N2 C9 C8 118.9(6)
C11 C9 C8 122.0(6)
C6 C5 C4 118.5(6)
C2A C1 C6 121.1(6)
C2A C1 S1 128.3(5)
C6 C1 S1 110.5(5)
C12 C11 C9 118.0(7)
C18 C19 C14 119.7(6)
C17 C18 C19 121.0(7)
C7 C8 C9 122.5(6)
C7 C8 C10B 120.5(6)
C9 C8 C10B 116.9(6)
C18 C17 C16 119.1(7)
C16 C15 C14 120.8(7)
C5 C4 C3 121.5(7)
F1 B1 F2 109.8(6)
F1 B1 N1 110.2(6)
F2 B1 N1 110.2(6)
F1 B1 N2 109.0(6)
F2 B1 N2 108.1(6)
N1 B1 N2 109.6(5)
C15 C16 C17 120.4(7)
C4 C3 C2A 119.6(7)
N3 C12 C11 125.3(7)
C1 C2A C3 118.8(6)
N4 C10B C8 178.3(8)

loop_
_geom_bond_atom_site_label_1
_geom_bond_atom_site_label_2
_geom_bond_distance
S1 C7 1.737(6)
S1 C1 1.741(7)
F1 B1 1.372(9)
F2 B1 1.375(9)
N2 C13 1.379(8)
N2 C9 1.392(8)
N2 B1 1.580(10)
N1 C7 1.333(7)
N1 C6 1.414(8)
N1 B1 1.535(9)
N5 C13 1.345(8)
N5 C14 1.414(8)
N3 C13 1.342(8)
N3 C12 1.342(8)
C7 C8 1.393(9)
C6 C5 1.367(9)
C6 C1 1.400(8)
C14 C15 1.385(9)
C14 C19 1.394(9)
C9 C11 1.394(9)
C9 C8 1.420(9)
C5 C4 1.382(9)
C1 C2A 1.368(9)
C11 C12 1.346(9)
C19 C18 1.390(9)
C18 C17 1.367(9)
C8 C10B 1.435(10)
C17 C16 1.397(10)
C15 C16 1.371(8)
N4 C10B 1.143(9)
C4 C3 1.388(9)
C3 C2A 1.390(10)
